data_7117632
loop_
_publ_author_name
'Chansaenpak, Kantapat'
'Wang, Mengzhe'
'Wu, Zhanhong'
'Zaman, Rehmat'
'Li, Zibo'
'Gabba\"i, Fran\,cois P'

_publ_section_title
;
 [^18^F]--NHC--BF~3~ adducts as water stable radio-prosthetic groups
 for PET imaging
;
_journal_coden_ASTM CHCOFS
_journal_issue 62
_journal_name_full
;
 Chemical Communications (Cambridge, United Kingdom)
;
_journal_page_first 12439
_journal_page_last 12442
_journal_paper_doi 10.1039/c5cc04545b
_journal_volume 51
_journal_year 2015
_chemical_formula_sum 'C9 H9 B F3 N3 O2'
_chemical_formula_weight 259.00
_space_group_IT_number 19
_symmetry_cell_setting orthorhombic
_symmetry_space_group_name_Hall 'P 2ac 2ab'
_symmetry_space_group_name_H-M 'P 21 21 21'
_atom_sites_solution_hydrogens geom
_atom_sites_solution_primary direct
_atom_sites_solution_secondary difmap
_audit_creation_method SHELXL-97
_audit_update_record
;
2015-05-25 deposited with the CCDC.
2015-06-26 downloaded from the CCDC.
;
_cell_angle_alpha 90.00
_cell_angle_beta 90.00
_cell_angle_gamma 90.00
_cell_formula_units_Z 4
_cell_length_a 7.5804(12)
_cell_length_b 7.9279(13)
_cell_length_c 18.431(3)
_cell_measurement_temperature 110(2)
_cell_volume 1107.6(3)
_computing_structure_refinement 'SHELXL-97 (Sheldrick, 1997)'
_computing_structure_solution 'SHELXS-97 (Sheldrick, 1990)'
_diffrn_ambient_temperature 110(2)
_diffrn_measured_fraction_theta_full 1.000
_diffrn_measured_fraction_theta_max 1.000
_diffrn_radiation_monochromator graphite
_diffrn_radiation_source 'fine-focus sealed tube'
_diffrn_radiation_type MoK\a
_diffrn_radiation_wavelength 0.71073
_diffrn_reflns_av_R_equivalents 0.0236
_diffrn_reflns_av_sigmaI/netI 0.0312
_diffrn_reflns_limit_h_max 9
_diffrn_reflns_limit_h_min -9
_diffrn_reflns_limit_k_max 10
_diffrn_reflns_limit_k_min -10
_diffrn_reflns_limit_l_max 23
_diffrn_reflns_limit_l_min 0
_diffrn_reflns_number 4976
_diffrn_reflns_theta_full 27.44
_diffrn_reflns_theta_max 27.44
_diffrn_reflns_theta_min 2.21
_exptl_absorpt_coefficient_mu 0.142
_exptl_absorpt_correction_T_max 0.9901
_exptl_absorpt_correction_T_min 0.9545
_exptl_crystal_density_diffrn 1.553
_exptl_crystal_density_method 'not measured'
_exptl_crystal_description single
_exptl_crystal_F_000 528
_exptl_crystal_size_max 0.33
_exptl_crystal_size_mid 0.30
_exptl_crystal_size_min 0.07
_refine_diff_density_max 0.747
_refine_diff_density_min -0.523
_refine_diff_density_rms 0.147
_refine_ls_abs_structure_details 'Flack H D (1983), Acta Cryst. A39, 876-881'
_refine_ls_abs_structure_Flack 0(3)
_refine_ls_extinction_method none
_refine_ls_goodness_of_fit_ref 1.099
_refine_ls_hydrogen_treatment mixed
_refine_ls_matrix_type full
_refine_ls_number_parameters 164
_refine_ls_number_reflns 2523
_refine_ls_number_restraints 0
_refine_ls_restrained_S_all 1.099
_refine_ls_R_factor_all 0.1100
_refine_ls_R_factor_gt 0.1079
_refine_ls_shift/su_max 0.055
_refine_ls_shift/su_mean 0.012
_refine_ls_structure_factor_coef Fsqd
_refine_ls_weighting_details 'calc w=1/[\s^2^(Fo^2^)+(0.1000P)^2^+7.4553P] where P=(Fo^2^+2Fc^2^)/3'
_refine_ls_weighting_scheme calc
_refine_ls_wR_factor_gt 0.2751
_refine_ls_wR_factor_ref 0.2763
_reflns_number_gt 2421
_reflns_number_total 2523
_reflns_threshold_expression >2sigma(I)
_cod_duplicate_entry 7117554
_cod_data_source_file c5cc04545b2.cif
_cod_data_source_block y
_cod_original_sg_symbol_H-M P212121
_cod_database_code 7117632

loop_
_symmetry_equiv_pos_as_xyz
'x, y, z'
'-x+1/2, -y, z+1/2'
'x+1/2, -y+1/2, -z'
'-x, y+1/2, -z+1/2'

loop_
_atom_site_label
_atom_site_type_symbol
_atom_site_fract_x
_atom_site_fract_y
_atom_site_fract_z
_atom_site_U_iso_or_equiv
_atom_site_adp_type
_atom_site_occupancy
_atom_site_symmetry_multiplicity
_atom_site_calc_flag
_atom_site_refinement_flags
_atom_site_disorder_assembly
_atom_site_disorder_group
F1 F 0.6181(7) 0.5752(9) 0.3421(5) 0.109(3) Uani 1 1 d . . .
F2 F 0.5834(5) 0.7614(6) 0.4338(2) 0.0341(9) Uani 1 1 d . . .
F3 F 0.5132(7) 0.8353(8) 0.3212(3) 0.0636(18) Uani 1 1 d . . .
O1 O -0.0893(7) 0.2770(6) 0.4913(2) 0.0343(12) Uani 1 1 d . . .
O2 O -0.0811(7) 0.3585(8) 0.2468(2) 0.0407(13) Uani 1 1 d . . .
N1 N 0.2369(6) 0.4870(6) 0.3659(3) 0.0182(10) Uani 1 1 d . . .
N2 N 0.1795(6) 0.7358(6) 0.4050(2) 0.0177(9) Uani 1 1 d . . .
N3 N -0.0524(6) 0.3541(6) 0.3720(3) 0.0209(10) Uani 1 1 d . . .
C1 C 0.3089(7) 0.6371(7) 0.3805(3) 0.0186(10) Uani 1 1 d . . .
C2 C 0.0582(7) 0.4932(7) 0.3810(3) 0.0191(11) Uani 1 1 d . . .
C3 C 0.0212(8) 0.6507(7) 0.4043(3) 0.0209(11) Uani 1 1 d . . .
H3A H -0.0911 0.6940 0.4176 0.025 Uiso 1 1 calc R . .
C4 C 0.3282(8) 0.3354(7) 0.3386(3) 0.0235(12) Uani 1 1 d . . .
H4A H 0.4540 0.3601 0.3324 0.035 Uiso 1 1 calc R . .
H4B H 0.2774 0.3025 0.2918 0.035 Uiso 1 1 calc R . .
H4C H 0.3139 0.2430 0.3734 0.035 Uiso 1 1 calc R . .
C5 C 0.1965(9) 0.9162(7) 0.4223(4) 0.0252(13) Uani 1 1 d . . .
H5A H 0.3210 0.9492 0.4198 0.038 Uiso 1 1 calc R . .
H5B H 0.1516 0.9371 0.4714 0.038 Uiso 1 1 calc R . .
H5C H 0.1283 0.9827 0.3873 0.038 Uiso 1 1 calc R . .
C6 C -0.1233(8) 0.2594(7) 0.4284(3) 0.0226(12) Uani 1 1 d . . .
C7 C -0.2430(8) 0.1338(8) 0.3943(4) 0.0273(13) Uani 1 1 d . . .
H7A H -0.3099 0.0508 0.4193 0.033 Uiso 1 1 calc R . .
C8 C -0.2406(10) 0.1571(9) 0.3224(4) 0.0353(16) Uani 1 1 d . . .
H8A H -0.3061 0.0932 0.2881 0.042 Uiso 1 1 calc R . .
C9 C -0.1203(8) 0.2978(8) 0.3048(3) 0.0252(13) Uani 1 1 d . . .
B1 B 0.5155(10) 0.6993(10) 0.3687(4) 0.0294(15) Uani 1 1 d . . .

loop_
_atom_site_aniso_label
_atom_site_aniso_U_11
_atom_site_aniso_U_22
_atom_site_aniso_U_33
_atom_site_aniso_U_23
_atom_site_aniso_U_13
_atom_site_aniso_U_12
F1 0.021(2) 0.083(4) 0.223(9) -0.101(5) 0.026(4) -0.011(3)
F2 0.0178(16) 0.045(2) 0.039(2) 0.0023(19) -0.0066(16) -0.0131(17)
F3 0.054(3) 0.094(4) 0.043(3) 0.025(3) 0.000(2) -0.047(3)
O1 0.049(3) 0.030(3) 0.024(2) 0.0009(19) 0.000(2) -0.010(2)
O2 0.042(3) 0.059(3) 0.021(2) -0.002(2) 0.003(2) -0.022(3)
N1 0.012(2) 0.020(2) 0.022(2) -0.0033(19) -0.0029(18) -0.0019(18)
N2 0.023(2) 0.0106(19) 0.020(2) -0.0022(17) -0.0012(18) -0.0014(19)
N3 0.020(2) 0.022(2) 0.021(2) -0.005(2) -0.0005(19) -0.008(2)
C1 0.021(3) 0.016(2) 0.019(2) -0.001(2) 0.001(2) -0.008(2)
C2 0.018(3) 0.019(3) 0.020(2) 0.002(2) 0.001(2) -0.004(2)
C3 0.027(3) 0.015(2) 0.021(3) -0.001(2) -0.001(2) -0.002(2)
C4 0.021(3) 0.017(3) 0.033(3) -0.002(2) 0.002(2) 0.002(2)
C5 0.033(3) 0.008(2) 0.035(3) 0.001(2) -0.005(3) -0.002(2)
C6 0.021(3) 0.018(3) 0.029(3) 0.001(2) 0.006(2) 0.009(2)
C7 0.020(3) 0.021(3) 0.041(4) -0.001(3) 0.002(2) -0.001(2)
C8 0.036(4) 0.028(3) 0.042(4) -0.016(3) -0.001(3) -0.010(3)
C9 0.017(3) 0.034(3) 0.025(3) -0.005(3) -0.001(2) -0.009(2)
B1 0.021(3) 0.032(4) 0.035(4) -0.007(3) 0.003(3) -0.006(3)

loop_
_atom_type_symbol
_atom_type_description
_atom_type_scat_dispersion_real
_atom_type_scat_dispersion_imag
_atom_type_scat_source
C C 0.0033 0.0016 'International Tables Vol C Tables 4.2.6.8 and 6.1.1.4'
H H 0.0000 0.0000 'International Tables Vol C Tables 4.2.6.8 and 6.1.1.4'
B B 0.0013 0.0007 'International Tables Vol C Tables 4.2.6.8 and 6.1.1.4'
F F 0.0171 0.0103 'International Tables Vol C Tables 4.2.6.8 and 6.1.1.4'
N N 0.0061 0.0033 'International Tables Vol C Tables 4.2.6.8 and 6.1.1.4'
O O 0.0106 0.0060 'International Tables Vol C Tables 4.2.6.8 and 6.1.1.4'

loop_
_geom_angle_atom_site_label_1
_geom_angle_atom_site_label_2
_geom_angle_atom_site_label_3
_geom_angle
_geom_angle_site_symmetry_1
_geom_angle_site_symmetry_3
C1 N1 C2 109.2(5) . .
C1 N1 C4 127.0(5) . .
C2 N1 C4 123.8(5) . .
C1 N2 C3 110.6(4) . .
C1 N2 C5 125.4(5) . .
C3 N2 C5 123.7(5) . .
C6 N3 C2 124.7(5) . .
C6 N3 C9 110.1(5) . .
C2 N3 C9 125.0(5) . .
N2 C1 N1 106.8(5) . .
N2 C1 B1 124.5(5) . .
N1 C1 B1 128.7(5) . .
C3 C2 N1 107.5(5) . .
C3 C2 N3 130.1(5) . .
N1 C2 N3 122.4(5) . .
C2 C3 N2 105.9(5) . .
C2 C3 H3A 127.0 . .
N2 C3 H3A 127.0 . .
N1 C4 H4A 109.5 . .
N1 C4 H4B 109.5 . .
H4A C4 H4B 109.5 . .
N1 C4 H4C 109.5 . .
H4A C4 H4C 109.5 . .
H4B C4 H4C 109.5 . .
N2 C5 H5A 109.5 . .
N2 C5 H5B 109.5 . .
H5A C5 H5B 109.5 . .
N2 C5 H5C 109.5 . .
H5A C5 H5C 109.5 . .
H5B C5 H5C 109.5 . .
O1 C6 N3 125.4(6) . .
O1 C6 C7 128.4(6) . .
N3 C6 C7 106.3(5) . .
C8 C7 C6 108.6(6) . .
C8 C7 H7A 125.7 . .
C6 C7 H7A 125.7 . .
C7 C8 C9 109.3(6) . .
C7 C8 H8A 125.4 . .
C9 C8 H8A 125.4 . .
O2 C9 N3 124.0(6) . .
O2 C9 C8 130.3(6) . .
N3 C9 C8 105.8(5) . .
F1 B1 F3 110.1(7) . .
F1 B1 F2 111.0(7) . .
F3 B1 F2 105.9(6) . .
F1 B1 C1 112.1(6) . .
F3 B1 C1 107.6(6) . .
F2 B1 C1 110.0(5) . .

loop_
_geom_bond_atom_site_label_1
_geom_bond_atom_site_label_2
_geom_bond_distance
_geom_bond_site_symmetry_2
F1 B1 1.347(9) .
F2 B1 1.395(9) .
F3 B1 1.390(10) .
O1 C6 1.195(8) .
O2 C9 1.209(8) .
N1 C1 1.337(7) .
N1 C2 1.383(7) .
N1 C4 1.476(7) .
N2 C1 1.334(7) .
N2 C3 1.376(7) .
N2 C5 1.471(7) .
N3 C6 1.392(8) .
N3 C2 1.395(7) .
N3 C9 1.413(7) .
C1 B1 1.656(9) .
C2 C3 1.351(8) .
C3 H3A 0.9500 .
C4 H4A 0.9800 .
C4 H4B 0.9800 .
C4 H4C 0.9800 .
C5 H5A 0.9800 .
C5 H5B 0.9800 .
C5 H5C 0.9800 .
C6 C7 1.487(9) .
C7 C8 1.337(10) .
C7 H7A 0.9500 .
C8 C9 1.477(9) .
C8 H8A 0.9500 .

loop_
_geom_torsion_atom_site_label_1
_geom_torsion_atom_site_label_2
_geom_torsion_atom_site_label_3
_geom_torsion_atom_site_label_4
_geom_torsion
_geom_torsion_site_symmetry_1
_geom_torsion_site_symmetry_2
_geom_torsion_site_symmetry_3
_geom_torsion_site_symmetry_4
C3 N2 C1 N1 -1.8(6) . . . .
C5 N2 C1 N1 -175.0(5) . . . .
C3 N2 C1 B1 176.1(6) . . . .
C5 N2 C1 B1 2.9(9) . . . .
C2 N1 C1 N2 0.6(6) . . . .
C4 N1 C1 N2 -179.0(5) . . . .
C2 N1 C1 B1 -177.1(6) . . . .
C4 N1 C1 B1 3.2(10) . . . .
C1 N1 C2 C3 0.7(6) . . . .
C4 N1 C2 C3 -179.6(5) . . . .
C1 N1 C2 N3 -179.2(5) . . . .
C4 N1 C2 N3 0.5(8) . . . .
C6 N3 C2 C3 -72.8(8) . . . .
C9 N3 C2 C3 101.6(8) . . . .
C6 N3 C2 N1 107.1(6) . . . .
C9 N3 C2 N1 -78.5(8) . . . .
N1 C2 C3 N2 -1.7(6) . . . .
N3 C2 C3 N2 178.1(5) . . . .
C1 N2 C3 C2 2.2(6) . . . .
C5 N2 C3 C2 175.6(5) . . . .
C2 N3 C6 O1 -5.6(9) . . . .
C9 N3 C6 O1 179.3(6) . . . .
C2 N3 C6 C7 175.6(5) . . . .
C9 N3 C6 C7 0.5(6) . . . .
O1 C6 C7 C8 -179.1(7) . . . .
N3 C6 C7 C8 -0.4(7) . . . .
C6 C7 C8 C9 0.1(8) . . . .
C6 N3 C9 O2 179.8(7) . . . .
C2 N3 C9 O2 4.7(10) . . . .
C6 N3 C9 C8 -0.5(7) . . . .
C2 N3 C9 C8 -175.6(6) . . . .
C7 C8 C9 O2 179.9(8) . . . .
C7 C8 C9 N3 0.2(8) . . . .
N2 C1 B1 F1 -178.8(7) . . . .
N1 C1 B1 F1 -1.4(11) . . . .
N2 C1 B1 F3 -57.6(8) . . . .
N1 C1 B1 F3 119.8(7) . . . .
N2 C1 B1 F2 57.2(8) . . . .
N1 C1 B1 F2 -125.3(7) . . . .
